data_7042593
loop_
_publ_author_name
'McKeown, Paul'
'Brown-Humes, James'
'Davidson, Matthew G.'
'Mahon, Mary F.'
'Woodman, Timothy J.'
'Jones, Matthew D.'

_publ_section_title
;
 Ligands and complexes based on piperidine and their exploitation of the
 ring opening polymerisation of rac-lactide.
;
_journal_issue 15
_journal_name_full 'Dalton transactions (Cambridge, England : 2003)'
_journal_page_first 5048
_journal_page_last 5057
_journal_paper_doi 10.1039/c7dt00751e
_journal_volume 46
_journal_year 2017
_chemical_formula_sum 'C42 H70 N2 O4 Ti'
_chemical_formula_weight 714.90
_space_group_crystal_system triclinic
_space_group_IT_number 2
_space_group_name_Hall '-P 1'
_space_group_name_H-M_alt 'P -1'
_symmetry_space_group_name_Hall '-P 1'
_symmetry_space_group_name_H-M 'P -1'
_atom_sites_solution_hydrogens mixed
_audit_creation_method SHELXL-2014/7
_audit_update_record
;
2017-02-23 deposited with the CCDC.
2017-03-23 downloaded from the CCDC.
;
_cell_angle_alpha 100.146(3)
_cell_angle_beta 92.922(2)
_cell_angle_gamma 107.314(3)
_cell_formula_units_Z 2
_cell_length_a 11.6663(4)
_cell_length_b 13.5176(5)
_cell_length_c 14.0421(4)
_cell_measurement_reflns_used 12890
_cell_measurement_temperature 150(2)
_cell_measurement_theta_max 73.3340
_cell_measurement_theta_min 4.4100
_cell_volume 2068.41(13)
_computing_cell_refinement 'CrysAlisPro 1.171.38.43 (Rigaku OD, 2015)'
_computing_data_collection 'CrysAlisPro 1.171.38.43 (Rigaku OD, 2015)'
_computing_data_reduction 'CrysAlisPro 1.171.38.43 (Rigaku OD, 2015)'
_computing_molecular_graphics 'ORTEP3 for Windows - Farrugia, L. J. J. Appl. Crystallogr. 1997, 30, 565'
_computing_publication_material
;
 'WinGX publication routines, Farrugia, 
 L. J., J. Appl. Crystallogr., 1999, 32, 837-838
;
_computing_structure_refinement
;
 SHELXL-2014/8 (Sheldrick, 2014)
 Sheldrick GM (2008) Acta Crystallogr A64:112--122 and 
 C. B. H\"ubschle, G. M. Sheldrick and B. Dittrich
 ShelXle: a Qt graphical user interface for SHELXL
 J. Appl. Cryst., 44, (2011) 1281-1284.
;
_computing_structure_solution
; 
 SHELXT
 Sheldrick, G. M. (2008). Acta Cryst. A64, 112-122.
;
_diffrn_ambient_environment N~2~
_diffrn_ambient_temperature 150.01(10)
_diffrn_detector 'CCD plate'
_diffrn_detector_area_resol_mean 8.1150
_diffrn_detector_type EosS2
_diffrn_measured_fraction_theta_full 1.000
_diffrn_measured_fraction_theta_max 0.995
_diffrn_measurement_device 'four-circle diffractometer'
_diffrn_measurement_device_type 'SuperNova, Dual, Cu at zero, EosS2'
_diffrn_radiation_monochromator mirror
_diffrn_radiation_probe x-ray
_diffrn_radiation_type 'Cu K\a'
_diffrn_radiation_wavelength 1.54184
_diffrn_reflns_av_R_equivalents 0.0381
_diffrn_reflns_av_unetI/netI 0.0363
_diffrn_reflns_Laue_measured_fraction_full 1.000
_diffrn_reflns_Laue_measured_fraction_max 0.995
_diffrn_reflns_limit_h_max 14
_diffrn_reflns_limit_h_min -14
_diffrn_reflns_limit_k_max 16
_diffrn_reflns_limit_k_min -16
_diffrn_reflns_limit_l_max 11
_diffrn_reflns_limit_l_min -17
_diffrn_reflns_number 25143
_diffrn_reflns_point_group_measured_fraction_full 1.000
_diffrn_reflns_point_group_measured_fraction_max 0.995
_diffrn_reflns_theta_full 67.684
_diffrn_reflns_theta_max 73.488
_diffrn_reflns_theta_min 3.217
_diffrn_source 'micro-focus sealed X-ray tube'
_diffrn_source_type 'SuperNova (Cu) X-ray Source'
_exptl_absorpt_coefficient_mu 2.058
_exptl_absorpt_correction_T_max 1.00000
_exptl_absorpt_correction_T_min 0.73320
_exptl_absorpt_correction_type multi-scan
_exptl_absorpt_process_details
;
CrysAlisPro 1.171.38.43 (Rigaku Oxford Diffraction, 2015)
Empirical absorption correction using spherical harmonics,
 implemented in SCALE3 ABSPACK scaling algorithm.
;
_exptl_crystal_colour yellow
_exptl_crystal_density_diffrn 1.148
_exptl_crystal_description block
_exptl_crystal_F_000 780
_exptl_crystal_size_max 0.150
_exptl_crystal_size_mid 0.100
_exptl_crystal_size_min 0.050
_refine_diff_density_max 0.351
_refine_diff_density_min -0.360
_refine_diff_density_rms 0.045
_refine_ls_extinction_method none
_refine_ls_goodness_of_fit_ref 1.017
_refine_ls_hydrogen_treatment mixed
_refine_ls_matrix_type full
_refine_ls_number_parameters 462
_refine_ls_number_reflns 8285
_refine_ls_number_restraints 0
_refine_ls_restrained_S_all 1.017
_refine_ls_R_factor_all 0.0437
_refine_ls_R_factor_gt 0.0395
_refine_ls_shift/su_max 0.000
_refine_ls_shift/su_mean 0.000
_refine_ls_structure_factor_coef Fsqd
_refine_ls_weighting_details 'w=1/[\s^2^(Fo^2^)+(0.0589P)^2^+0.5855P] where P=(Fo^2^+2Fc^2^)/3'
_refine_ls_weighting_scheme calc
_refine_ls_wR_factor_gt 0.1062
_refine_ls_wR_factor_ref 0.1093
_reflns_Friedel_coverage 0.000
_reflns_number_gt 7496
_reflns_number_total 8285
_reflns_threshold_expression 'I > 2\s(I)'
_cod_data_source_file c7dt00751e2.cif
_cod_data_source_block s16mdj47
_cod_depositor_comments 'Adding full bibliography for 7042587--7042595.cif.'
_cod_database_code 7042593
_shelx_shelxl_version_number 2014/7
_shelx_space_group_comment
;
The symmetry employed for this shelxl refinement is uniquely defined
by the following loop, which should always be used as a source of
symmetry information in preference to the above space-group names.
They are only intended as comments.
;
_shelx_estimated_absorpt_t_min 0.748
_shelx_estimated_absorpt_t_max 0.904
_oxdiff_exptl_absorpt_empirical_full_min 0.638
_oxdiff_exptl_absorpt_empirical_full_max 1.939
_oxdiff_exptl_absorpt_empirical_details
;
Empirical correction (ABSPACK) includes:
- Absorption correction using spherical harmonics
- Frame scaling
;

loop_
_space_group_symop_operation_xyz
'x, y, z'
'-x, -y, -z'

loop_
_atom_site_label
_atom_site_type_symbol
_atom_site_fract_x
_atom_site_fract_y
_atom_site_fract_z
_atom_site_U_iso_or_equiv
_atom_site_adp_type
_atom_site_occupancy
_atom_site_site_symmetry_order
_atom_site_calc_flag
_atom_site_refinement_flags_posn
_atom_site_refinement_flags_adp
Ti1 Ti 0.19371(2) 0.36040(2) 0.19205(2) 0.02032(8) Uani 1 1 d . .
O1 O 0.08521(11) 0.23054(10) 0.18089(9) 0.0338(3) Uani 1 1 d . .
N1 N 0.32788(10) 0.53420(10) 0.25601(9) 0.0199(3) Uani 1 1 d . .
C1 C 0.03982(17) 0.13142(14) 0.11581(14) 0.0360(4) Uani 1 1 d . .
H1 H 0.0805 0.1367 0.0551 0.043 Uiso 1 1 calc R U
O2 O 0.18437(11) 0.39273(10) 0.07420(8) 0.0318(3) Uani 1 1 d . .
N2 N 0.25712(11) 0.35864(10) 0.34784(9) 0.0212(3) Uani 1 1 d . .
C2 C -0.0938(2) 0.1088(2) 0.0897(2) 0.0805(11) Uani 1 1 d . .
H2A H -0.1356 0.1012 0.1480 0.121 Uiso 1 1 calc R U
H2B H -0.1251 0.0431 0.0407 0.121 Uiso 1 1 calc R U
H2C H -0.1074 0.1673 0.0633 0.121 Uiso 1 1 calc R U
O3 O 0.08578(9) 0.42753(9) 0.25322(8) 0.0247(2) Uani 1 1 d . .
C3 C 0.0708(4) 0.04859(18) 0.1605(2) 0.0864(11) Uani 1 1 d . .
H3A H 0.1586 0.0682 0.1751 0.130 Uiso 1 1 calc R U
H3B H 0.0412 -0.0196 0.1148 0.130 Uiso 1 1 calc R U
H3C H 0.0327 0.0430 0.2207 0.130 Uiso 1 1 calc R U
O4 O 0.33041(10) 0.31192(9) 0.17179(8) 0.0249(2) Uani 1 1 d . .
C4 C 0.14504(18) 0.41614(17) -0.01309(13) 0.0400(4) Uani 1 1 d . .
H4 H 0.1560 0.4937 -0.0024 0.048 Uiso 1 1 calc R U
C5 C 0.2216(2) 0.3892(2) -0.09123(15) 0.0497(5) Uani 1 1 d . .
H5A H 0.3070 0.4271 -0.0691 0.075 Uiso 1 1 calc R U
H5B H 0.1985 0.4102 -0.1509 0.075 Uiso 1 1 calc R U
H5C H 0.2089 0.3129 -0.1044 0.075 Uiso 1 1 calc R U
C6 C 0.0122(2) 0.3562(3) -0.04064(19) 0.0729(9) Uani 1 1 d . .
H6A H 0.0007 0.2800 -0.0540 0.109 Uiso 1 1 calc R U
H6B H -0.0167 0.3761 -0.0989 0.109 Uiso 1 1 calc R U
H6C H -0.0333 0.3735 0.0131 0.109 Uiso 1 1 calc R U
C7 C 0.06784(13) 0.52077(12) 0.28038(11) 0.0210(3) Uani 1 1 d . .
C8 C 0.15746(13) 0.61401(13) 0.27337(11) 0.0217(3) Uani 1 1 d . .
C9 C 0.14206(13) 0.71215(13) 0.30630(11) 0.0233(3) Uani 1 1 d . .
H9 H 0.2047 0.7746 0.3025 0.028 Uiso 1 1 calc R U
C10 C 0.03720(14) 0.72066(13) 0.34454(12) 0.0248(3) Uani 1 1 d . .
C11 C -0.05263(13) 0.62648(13) 0.34829(11) 0.0253(3) Uani 1 1 d . .
H11 H -0.1255 0.6311 0.3731 0.030 Uiso 1 1 calc R U
C12 C -0.04152(13) 0.52656(13) 0.31783(11) 0.0228(3) Uani 1 1 d . .
C13 C 0.01797(15) 0.82743(14) 0.38284(13) 0.0297(3) Uani 1 1 d . .
C14 C -0.09459(17) 0.83489(16) 0.32653(19) 0.0487(5) Uani 1 1 d . .
H14A H -0.0825 0.8311 0.2576 0.073 Uiso 1 1 calc R U
H14B H -0.1079 0.9022 0.3529 0.073 Uiso 1 1 calc R U
H14C H -0.1651 0.7762 0.3332 0.073 Uiso 1 1 calc R U
C15 C 0.0026(2) 0.83707(17) 0.49187(16) 0.0510(5) Uani 1 1 d . .
H15A H -0.0680 0.7797 0.5009 0.076 Uiso 1 1 calc R U
H15B H -0.0091 0.9053 0.5173 0.076 Uiso 1 1 calc R U
H15C H 0.0749 0.8324 0.5269 0.076 Uiso 1 1 calc R U
C16 C 0.12518(16) 0.92046(14) 0.37145(15) 0.0359(4) Uani 1 1 d . .
H16A H 0.1975 0.9197 0.4096 0.054 Uiso 1 1 calc R U
H16B H 0.1082 0.9868 0.3948 0.054 Uiso 1 1 calc R U
H16C H 0.1387 0.9147 0.3027 0.054 Uiso 1 1 calc R U
C17 C -0.14280(14) 0.42497(13) 0.32192(13) 0.0277(3) Uani 1 1 d . .
C18 C -0.25684(17) 0.44802(17) 0.35608(18) 0.0463(5) Uani 1 1 d . .
H18A H -0.2381 0.4907 0.4223 0.069 Uiso 1 1 calc R U
H18B H -0.3201 0.3812 0.3555 0.069 Uiso 1 1 calc R U
H18C H -0.2851 0.4869 0.3122 0.069 Uiso 1 1 calc R U
C19 C -0.17941(15) 0.35465(15) 0.21964(14) 0.0368(4) Uani 1 1 d . .
H19A H -0.1987 0.3958 0.1738 0.055 Uiso 1 1 calc R U
H19B H -0.2504 0.2941 0.2210 0.055 Uiso 1 1 calc R U
H19C H -0.1124 0.3293 0.1990 0.055 Uiso 1 1 calc R U
C20 C -0.10094(18) 0.36423(16) 0.39175(15) 0.0419(4) Uani 1 1 d . .
H20A H -0.0326 0.3430 0.3678 0.063 Uiso 1 1 calc R U
H20B H -0.1675 0.3011 0.3956 0.063 Uiso 1 1 calc R U
H20C H -0.0759 0.4097 0.4566 0.063 Uiso 1 1 calc R U
C21 C 0.26934(13) 0.60952(12) 0.22566(11) 0.0227(3) Uani 1 1 d . .
H21A H 0.2477 0.5897 0.1543 0.027 Uiso 1 1 calc R U
H21B H 0.3290 0.6812 0.2404 0.027 Uiso 1 1 calc R U
C22 C 0.44537(13) 0.54920(13) 0.21383(11) 0.0228(3) Uani 1 1 d . .
H22A H 0.4309 0.5455 0.1430 0.027 Uiso 1 1 calc R U
H22B H 0.4758 0.4900 0.2225 0.027 Uiso 1 1 calc R U
C23 C 0.54324(14) 0.65344(14) 0.25847(12) 0.0278(3) Uani 1 1 d . .
H23A H 0.5182 0.7134 0.2435 0.033 Uiso 1 1 calc R U
H23B H 0.6194 0.6552 0.2298 0.033 Uiso 1 1 calc R U
C24 C 0.56417(14) 0.66489(14) 0.36872(12) 0.0301(4) Uani 1 1 d . .
H24A H 0.6215 0.7356 0.3975 0.036 Uiso 1 1 calc R U
H24B H 0.6001 0.6109 0.3837 0.036 Uiso 1 1 calc R U
C25 C 0.44475(14) 0.65122(13) 0.41337(11) 0.0257(3) Uani 1 1 d . .
H25A H 0.4589 0.6513 0.4835 0.031 Uiso 1 1 calc R U
H25B H 0.4162 0.7122 0.4076 0.031 Uiso 1 1 calc R U
C26 C 0.34632(13) 0.54890(12) 0.36458(10) 0.0212(3) Uani 1 1 d . .
H26 H 0.2688 0.5536 0.3893 0.025 Uiso 1 1 calc R U
C27 C 0.36498(13) 0.44941(12) 0.38914(10) 0.0223(3) Uani 1 1 d . .
H27A H 0.4375 0.4380 0.3615 0.027 Uiso 1 1 calc R U
H27B H 0.3773 0.4568 0.4606 0.027 Uiso 1 1 calc R U
C28 C 0.27154(14) 0.25615(13) 0.35852(11) 0.0239(3) Uani 1 1 d . .
H28A H 0.1926 0.2004 0.3389 0.029 Uiso 1 1 calc R U
H28B H 0.2946 0.2594 0.4281 0.029 Uiso 1 1 calc R U
C29 C 0.36477(13) 0.22456(12) 0.29938(11) 0.0222(3) Uani 1 1 d . .
C30 C 0.38492(13) 0.24973(12) 0.20702(11) 0.0215(3) Uani 1 1 d . .
C31 C 0.46292(13) 0.20692(12) 0.15085(11) 0.0219(3) Uani 1 1 d . .
C32 C 0.51927(13) 0.14382(12) 0.19084(11) 0.0228(3) Uani 1 1 d . .
H32 H 0.5717 0.1153 0.1533 0.027 Uiso 1 1 calc R U
C33 C 0.50292(13) 0.12020(12) 0.28303(11) 0.0224(3) Uani 1 1 d . .
C34 C 0.42439(14) 0.16182(13) 0.33564(11) 0.0237(3) Uani 1 1 d . .
H34 H 0.4110 0.1469 0.3985 0.028 Uiso 1 1 calc R U
C35 C 0.47998(14) 0.22511(13) 0.04645(11) 0.0241(3) Uani 1 1 d . .
C36 C 0.52552(16) 0.34313(14) 0.04463(12) 0.0308(4) Uani 1 1 d . .
H36A H 0.4622 0.3751 0.0617 0.046 Uiso 1 1 calc R U
H36B H 0.5461 0.3523 -0.0207 0.046 Uiso 1 1 calc R U
H36C H 0.5974 0.3776 0.0918 0.046 Uiso 1 1 calc R U
C37 C 0.35808(16) 0.17372(16) -0.01732(12) 0.0341(4) Uani 1 1 d . .
H37A H 0.2980 0.2048 0.0100 0.051 Uiso 1 1 calc R U
H37B H 0.3311 0.0974 -0.0190 0.051 Uiso 1 1 calc R U
H37C H 0.3676 0.1862 -0.0835 0.051 Uiso 1 1 calc R U
C38 C 0.57181(17) 0.17533(15) 0.00037(12) 0.0335(4) Uani 1 1 d . .
H38A H 0.5812 0.1902 -0.0651 0.050 Uiso 1 1 calc R U
H38B H 0.5428 0.0986 -0.0037 0.050 Uiso 1 1 calc R U
H38C H 0.6499 0.2054 0.0406 0.050 Uiso 1 1 calc R U
C39 C 0.56278(14) 0.04707(13) 0.32331(12) 0.0252(3) Uani 1 1 d . .
C40 C 0.46828(17) -0.06254(14) 0.31138(14) 0.0344(4) Uani 1 1 d . .
H40A H 0.4003 -0.0565 0.3477 0.052 Uiso 1 1 calc R U
H40B H 0.5050 -0.1105 0.3366 0.052 Uiso 1 1 calc R U
H40C H 0.4392 -0.0906 0.2423 0.052 Uiso 1 1 calc R U
C41 C 0.67088(17) 0.03547(17) 0.27004(14) 0.0385(4) Uani 1 1 d . .
H41A H 0.6432 0.0017 0.2017 0.058 Uiso 1 1 calc R U
H41B H 0.7091 -0.0083 0.3007 0.058 Uiso 1 1 calc R U
H41C H 0.7295 0.1055 0.2737 0.058 Uiso 1 1 calc R U
C42 C 0.60842(16) 0.08982(15) 0.43163(12) 0.0315(4) Uani 1 1 d . .
H42A H 0.6668 0.1608 0.4400 0.047 Uiso 1 1 calc R U
H42B H 0.6475 0.0427 0.4556 0.047 Uiso 1 1 calc R U
H42C H 0.5401 0.0933 0.4685 0.047 Uiso 1 1 calc R U
H2 H 0.1973(18) 0.3658(16) 0.3755(14) 0.025(5) Uiso 1 1 d . .

loop_
_atom_site_aniso_label
_atom_site_aniso_U_11
_atom_site_aniso_U_22
_atom_site_aniso_U_33
_atom_site_aniso_U_23
_atom_site_aniso_U_13
_atom_site_aniso_U_12
Ti1 0.01998(13) 0.01980(14) 0.02100(14) 0.00272(10) 0.00250(9) 0.00668(10)
O1 0.0347(6) 0.0229(6) 0.0369(6) -0.0017(5) 0.0049(5) 0.0030(5)
N1 0.0166(5) 0.0229(6) 0.0212(6) 0.0039(5) 0.0046(4) 0.0074(5)
C1 0.0366(9) 0.0252(9) 0.0373(9) -0.0031(7) 0.0088(7) 0.0009(7)
O2 0.0351(6) 0.0393(7) 0.0241(5) 0.0088(5) 0.0008(5) 0.0154(5)
N2 0.0195(6) 0.0224(7) 0.0230(6) 0.0036(5) 0.0073(5) 0.0084(5)
C2 0.0346(11) 0.0674(18) 0.102(2) -0.0391(16) 0.0158(12) -0.0094(11)
O3 0.0178(5) 0.0201(5) 0.0352(6) 0.0034(4) 0.0047(4) 0.0054(4)
C3 0.157(3) 0.0212(11) 0.0642(16) 0.0007(11) -0.0184(19) 0.0123(15)
O4 0.0301(5) 0.0281(6) 0.0233(5) 0.0086(4) 0.0091(4) 0.0162(5)
C4 0.0486(11) 0.0458(11) 0.0306(9) 0.0083(8) -0.0030(8) 0.0228(9)
C5 0.0633(14) 0.0546(13) 0.0336(10) 0.0135(9) 0.0105(9) 0.0186(11)
C6 0.0419(12) 0.123(3) 0.0533(14) 0.0093(15) -0.0111(11) 0.0321(15)
C7 0.0199(7) 0.0198(7) 0.0236(7) 0.0035(6) 0.0011(5) 0.0074(6)
C8 0.0170(6) 0.0242(8) 0.0246(7) 0.0063(6) 0.0026(5) 0.0067(6)
C9 0.0202(7) 0.0222(7) 0.0277(7) 0.0068(6) 0.0030(6) 0.0059(6)
C10 0.0235(7) 0.0248(8) 0.0284(7) 0.0055(6) 0.0029(6) 0.0106(6)
C11 0.0211(7) 0.0282(8) 0.0291(8) 0.0063(6) 0.0072(6) 0.0104(6)
C12 0.0191(7) 0.0250(8) 0.0244(7) 0.0060(6) 0.0032(5) 0.0063(6)
C13 0.0271(8) 0.0250(8) 0.0402(9) 0.0066(7) 0.0086(7) 0.0121(7)
C14 0.0315(9) 0.0310(10) 0.0858(16) 0.0079(10) -0.0010(10) 0.0163(8)
C15 0.0771(15) 0.0341(11) 0.0497(12) 0.0067(9) 0.0288(11) 0.0266(11)
C16 0.0335(9) 0.0230(8) 0.0517(11) 0.0043(8) 0.0086(8) 0.0109(7)
C17 0.0200(7) 0.0257(8) 0.0368(9) 0.0069(7) 0.0088(6) 0.0051(6)
C18 0.0305(9) 0.0349(10) 0.0733(14) 0.0090(10) 0.0275(9) 0.0073(8)
C19 0.0214(7) 0.0355(10) 0.0451(10) 0.0008(8) 0.0005(7) 0.0011(7)
C20 0.0406(10) 0.0353(10) 0.0477(11) 0.0197(9) 0.0064(8) 0.0018(8)
C21 0.0195(7) 0.0222(7) 0.0279(7) 0.0083(6) 0.0052(6) 0.0066(6)
C22 0.0194(7) 0.0254(8) 0.0241(7) 0.0035(6) 0.0074(5) 0.0078(6)
C23 0.0190(7) 0.0292(8) 0.0338(8) 0.0048(7) 0.0083(6) 0.0055(6)
C24 0.0194(7) 0.0318(9) 0.0341(8) 0.0018(7) 0.0019(6) 0.0036(6)
C25 0.0236(7) 0.0254(8) 0.0248(7) 0.0003(6) 0.0029(6) 0.0056(6)
C26 0.0186(6) 0.0243(8) 0.0206(7) 0.0021(6) 0.0040(5) 0.0076(6)
C27 0.0208(7) 0.0260(8) 0.0206(7) 0.0038(6) 0.0030(5) 0.0083(6)
C28 0.0280(7) 0.0244(8) 0.0236(7) 0.0092(6) 0.0096(6) 0.0110(6)
C29 0.0235(7) 0.0206(7) 0.0237(7) 0.0044(6) 0.0071(6) 0.0077(6)
C30 0.0221(7) 0.0194(7) 0.0239(7) 0.0056(6) 0.0046(5) 0.0069(6)
C31 0.0220(7) 0.0194(7) 0.0230(7) 0.0035(6) 0.0058(5) 0.0045(6)
C32 0.0215(7) 0.0204(7) 0.0262(7) 0.0026(6) 0.0072(6) 0.0065(6)
C33 0.0225(7) 0.0184(7) 0.0266(7) 0.0051(6) 0.0043(6) 0.0063(6)
C34 0.0261(7) 0.0236(8) 0.0223(7) 0.0065(6) 0.0066(6) 0.0073(6)
C35 0.0266(7) 0.0247(8) 0.0225(7) 0.0046(6) 0.0071(6) 0.0094(6)
C36 0.0391(9) 0.0280(9) 0.0280(8) 0.0107(7) 0.0122(7) 0.0101(7)
C37 0.0345(9) 0.0410(10) 0.0238(8) 0.0026(7) 0.0020(6) 0.0096(8)
C38 0.0416(9) 0.0400(10) 0.0266(8) 0.0093(7) 0.0153(7) 0.0208(8)
C39 0.0275(7) 0.0238(8) 0.0280(8) 0.0077(6) 0.0069(6) 0.0115(6)
C40 0.0428(10) 0.0215(8) 0.0393(9) 0.0082(7) 0.0042(7) 0.0094(7)
C41 0.0404(10) 0.0489(12) 0.0424(10) 0.0202(9) 0.0161(8) 0.0302(9)
C42 0.0318(8) 0.0328(9) 0.0320(8) 0.0092(7) 0.0012(7) 0.0119(7)

loop_
_atom_type_symbol
_atom_type_description
_atom_type_scat_dispersion_real
_atom_type_scat_dispersion_imag
_atom_type_scat_source
C C 0.0181 0.0091 'International Tables Vol C Tables 4.2.6.8 and 6.1.1.4'
H H 0.0000 0.0000 'International Tables Vol C Tables 4.2.6.8 and 6.1.1.4'
N N 0.0311 0.0180 'International Tables Vol C Tables 4.2.6.8 and 6.1.1.4'
O O 0.0492 0.0322 'International Tables Vol C Tables 4.2.6.8 and 6.1.1.4'
Ti Ti 0.2191 1.8069 'International Tables Vol C Tables 4.2.6.8 and 6.1.1.4'

loop_
_geom_angle_atom_site_label_1
_geom_angle_atom_site_label_2
_geom_angle_atom_site_label_3
_geom_angle
O2 Ti1 O1 105.58(6)
O2 Ti1 O4 94.26(5)
O1 Ti1 O4 95.80(6)
O2 Ti1 O3 100.04(5)
O1 Ti1 O3 91.88(5)
O4 Ti1 O3 161.33(5)
O2 Ti1 N2 163.25(5)
O1 Ti1 N2 90.52(5)
O4 Ti1 N2 79.25(5)
O3 Ti1 N2 83.70(5)
O2 Ti1 N1 90.06(5)
O1 Ti1 N1 163.11(5)
O4 Ti1 N1 89.21(5)
O3 Ti1 N1 78.89(4)
N2 Ti1 N1 74.54(5)
C1 O1 Ti1 141.38(12)
C21 N1 C22 108.89(12)
C21 N1 C26 111.54(11)
C22 N1 C26 110.83(11)
C21 N1 Ti1 106.72(8)
C22 N1 Ti1 110.26(9)
C26 N1 Ti1 108.52(9)
O1 C1 C3 109.41(17)
O1 C1 C2 108.63(17)
C3 C1 C2 114.0(2)
C4 O2 Ti1 164.55(12)
C28 N2 C27 112.93(12)
C28 N2 Ti1 112.76(9)
C27 N2 Ti1 112.28(9)
C7 O3 Ti1 143.38(10)
C30 O4 Ti1 139.05(10)
O2 C4 C5 109.18(16)
O2 C4 C6 109.34(19)
C5 C4 C6 112.27(19)
O3 C7 C8 120.07(13)
O3 C7 C12 120.38(14)
C8 C7 C12 119.55(14)
C9 C8 C7 120.43(14)
C9 C8 C21 118.99(14)
C7 C8 C21 120.51(14)
C10 C9 C8 121.45(15)
C9 C10 C11 117.19(15)
C9 C10 C13 122.83(15)
C11 C10 C13 119.97(14)
C12 C11 C10 123.84(14)
C11 C12 C7 117.49(14)
C11 C12 C17 122.30(14)
C7 C12 C17 120.20(14)
C16 C13 C10 112.10(14)
C16 C13 C14 107.83(15)
C10 C13 C14 109.95(15)
C16 C13 C15 107.92(16)
C10 C13 C15 108.75(15)
C14 C13 C15 110.28(17)
C20 C17 C12 110.44(13)
C20 C17 C18 108.22(16)
C12 C17 C18 112.02(14)
C20 C17 C19 109.57(16)
C12 C17 C19 109.71(14)
C18 C17 C19 106.78(15)
N1 C21 C8 115.12(12)
N1 C22 C23 114.60(12)
C22 C23 C24 110.35(13)
C23 C24 C25 110.38(13)
C26 C25 C24 112.79(13)
N1 C26 C27 108.11(12)
N1 C26 C25 113.60(12)
C27 C26 C25 114.23(12)
N2 C27 C26 108.67(12)
N2 C28 C29 114.47(12)
C34 C29 C30 120.02(14)
C34 C29 C28 117.55(13)
C30 C29 C28 122.23(14)
O4 C30 C29 120.89(13)
O4 C30 C31 120.01(13)
C29 C30 C31 119.09(14)
C32 C31 C30 118.16(14)
C32 C31 C35 120.84(13)
C30 C31 C35 120.93(14)
C31 C32 C33 123.61(14)
C34 C33 C32 116.89(14)
C34 C33 C39 120.81(14)
C32 C33 C39 122.22(14)
C33 C34 C29 122.19(14)
C36 C35 C38 107.12(13)
C36 C35 C37 109.47(14)
C38 C35 C37 107.79(14)
C36 C35 C31 111.26(13)
C38 C35 C31 112.28(13)
C37 C35 C31 108.84(13)
C41 C39 C33 112.31(13)
C41 C39 C42 107.52(14)
C33 C39 C42 110.79(13)
C41 C39 C40 108.81(15)
C33 C39 C40 108.30(13)
C42 C39 C40 109.04(14)

loop_
_geom_bond_atom_site_label_1
_geom_bond_atom_site_label_2
_geom_bond_distance
Ti1 O2 1.7906(12)
Ti1 O1 1.8079(12)
Ti1 O4 1.9121(11)
Ti1 O3 1.9138(11)
Ti1 N2 2.2797(13)
Ti1 N1 2.3876(13)
O1 C1 1.417(2)
N1 C21 1.4906(19)
N1 C22 1.4933(17)
N1 C26 1.4982(18)
C1 C3 1.497(3)
C1 C2 1.509(3)
O2 C4 1.407(2)
N2 C28 1.476(2)
N2 C27 1.4769(19)
O3 C7 1.3316(19)
O4 C30 1.3373(19)
C4 C5 1.512(3)
C4 C6 1.513(3)
C7 C8 1.401(2)
C7 C12 1.423(2)
C8 C9 1.393(2)
C8 C21 1.5093(19)
C9 C10 1.388(2)
C10 C11 1.399(2)
C10 C13 1.534(2)
C11 C12 1.389(2)
C12 C17 1.534(2)
C13 C16 1.525(2)
C13 C14 1.537(2)
C13 C15 1.538(3)
C17 C20 1.532(3)
C17 C18 1.535(2)
C17 C19 1.537(2)
C22 C23 1.530(2)
C23 C24 1.528(2)
C24 C25 1.531(2)
C25 C26 1.530(2)
C26 C27 1.518(2)
C28 C29 1.516(2)
C29 C34 1.389(2)
C29 C30 1.411(2)
C30 C31 1.418(2)
C31 C32 1.393(2)
C31 C35 1.542(2)
C32 C33 1.396(2)
C33 C34 1.390(2)
C33 C39 1.534(2)
C35 C36 1.530(2)
C35 C38 1.538(2)
C35 C37 1.539(2)
C39 C41 1.532(2)
C39 C42 1.535(2)
C39 C40 1.536(2)
